data_1545956
loop_
_publ_author_name
'Dana, Suman'
'Mandal, Anup'
'Sahoo, Harekrishna'
'Baidya, Mahiuddin'

_publ_section_title
;
 Ru(II)-Catalyzed C-H Functionalization on Maleimides with Electrophiles:
 A Demonstration of Umpolung Strategy.
;
_journal_issue 7
_journal_name_full 'Organic letters'
_journal_page_first 1902
_journal_page_last 1905
_journal_paper_doi 10.1021/acs.orglett.7b00674
_journal_volume 19
_journal_year 2017
_chemical_formula_sum 'C17 H13 N O3 Se'
_chemical_formula_weight 358.24
_space_group_crystal_system monoclinic
_space_group_IT_number 14
_space_group_name_Hall '-P 2ybc'
_space_group_name_H-M_alt 'P 1 21/c 1'
_symmetry_space_group_name_Hall '-P 2ybc'
_symmetry_space_group_name_H-M 'P 1 21/c 1'
_atom_sites_solution_hydrogens geom
_audit_creation_method SHELXL-2014/7
_cell_angle_alpha 90
_cell_angle_beta 90.605(2)
_cell_angle_gamma 90
_cell_formula_units_Z 4
_cell_length_a 18.8061(9)
_cell_length_b 5.9523(2)
_cell_length_c 13.3383(6)
_cell_measurement_reflns_used 3731
_cell_measurement_temperature 296(2)
_cell_measurement_theta_max 26.11
_cell_measurement_theta_min 2.66
_cell_volume 1493.00(11)
_computing_cell_refinement 'Bruker SAINT'
_computing_data_collection 'Bruker APEX2'
_computing_data_reduction 'Bruker SAINT'
_computing_molecular_graphics 'Bruker SHELXTL'
_computing_publication_material 'Bruker SHELXTL'
_computing_structure_refinement 'SHELXL-2014/7 (Sheldrick, 2014)'
_computing_structure_solution 'SHELXS-97 (Sheldrick 2008)'
_diffrn_ambient_temperature 296(2)
_diffrn_measured_fraction_theta_full 0.998
_diffrn_measured_fraction_theta_max 0.998
_diffrn_measurement_device_type 'Bruker APEX-II CCD'
_diffrn_measurement_method '\f and \w scans'
_diffrn_radiation_type MoK\a
_diffrn_radiation_wavelength 0.71073
_diffrn_reflns_av_R_equivalents 0.0304
_diffrn_reflns_av_unetI/netI 0.0318
_diffrn_reflns_Laue_measured_fraction_full 0.998
_diffrn_reflns_Laue_measured_fraction_max 0.998
_diffrn_reflns_limit_h_max 22
_diffrn_reflns_limit_h_min -22
_diffrn_reflns_limit_k_max 6
_diffrn_reflns_limit_k_min -7
_diffrn_reflns_limit_l_max 15
_diffrn_reflns_limit_l_min -13
_diffrn_reflns_number 9710
_diffrn_reflns_point_group_measured_fraction_full 0.998
_diffrn_reflns_point_group_measured_fraction_max 0.998
_diffrn_reflns_theta_full 24.997
_diffrn_reflns_theta_max 24.997
_diffrn_reflns_theta_min 2.166
_exptl_absorpt_coefficient_mu 2.527
_exptl_absorpt_correction_T_max 0.786
_exptl_absorpt_correction_T_min 0.571
_exptl_absorpt_correction_type multi-scan
_exptl_absorpt_process_details 'SADABS V2014/5(Bruker AXS.Inc)'
_exptl_crystal_colour yellow
_exptl_crystal_density_diffrn 1.594
_exptl_crystal_description Rectangular
_exptl_crystal_F_000 720
_exptl_crystal_size_max 0.250
_exptl_crystal_size_mid 0.220
_exptl_crystal_size_min 0.100
_refine_diff_density_max 0.495
_refine_diff_density_min -0.438
_refine_diff_density_rms 0.045
_refine_ls_extinction_coef 0.0160(7)
_refine_ls_extinction_expression Fc^*^=kFc[1+0.001xFc^2^\l^3^/sin(2\q)]^-1/4^
_refine_ls_extinction_method 'SHELXL-2014/7 (Sheldrick 2014'
_refine_ls_goodness_of_fit_ref 1.027
_refine_ls_hydrogen_treatment constr
_refine_ls_matrix_type full
_refine_ls_number_parameters 201
_refine_ls_number_reflns 2620
_refine_ls_number_restraints 0
_refine_ls_restrained_S_all 1.027
_refine_ls_R_factor_all 0.0550
_refine_ls_R_factor_gt 0.0351
_refine_ls_shift/su_max 0.001
_refine_ls_shift/su_mean 0.000
_refine_ls_structure_factor_coef Fsqd
_refine_ls_weighting_details 'w=1/[\s^2^(Fo^2^)+(0.0218P)^2^+1.0507P] where P=(Fo^2^+2Fc^2^)/3'
_refine_ls_weighting_scheme calc
_refine_ls_wR_factor_gt 0.0658
_refine_ls_wR_factor_ref 0.0725
_reflns_Friedel_coverage 0.000
_reflns_number_gt 1960
_reflns_number_total 2620
_reflns_threshold_expression 'I > 2\s(I)'
_cod_data_source_file ol7b00674_si_002.cif
_cod_data_source_block imide
_cod_database_code 1545956
_shelx_shelxl_version_number 2014/7
_shelx_space_group_comment
; 
The symmetry employed for this shelxl refinement is uniquely defined 
by the following loop, which should always be used as a source of 
symmetry information in preference to the above space-group names. 
They are only intended as comments. 
;
_shelx_estimated_absorpt_t_min 0.571
_shelx_estimated_absorpt_t_max 0.786

loop_
_space_group_symop_operation_xyz
'x, y, z'
'-x, y+1/2, -z+1/2'
'-x, -y, -z'
'x, -y-1/2, z-1/2'

loop_
_atom_site_label
_atom_site_type_symbol
_atom_site_fract_x
_atom_site_fract_y
_atom_site_fract_z
_atom_site_U_iso_or_equiv
_atom_site_adp_type
_atom_site_occupancy
_atom_site_site_symmetry_order
_atom_site_calc_flag
_atom_site_refinement_flags_posn
_atom_site_refinement_flags_adp
C1 C 0.41425(16) 0.2242(5) 0.7550(2) 0.0590(8) Uani 1 1 d . .
H1 H 0.4163 0.1435 0.8147 0.071 Uiso 1 1 calc R U
C2 C 0.44468(17) 0.1391(6) 0.6702(3) 0.0722(10) Uani 1 1 d . .
H2 H 0.4668 -0.0006 0.6722 0.087 Uiso 1 1 calc R U
C3 C 0.44274(19) 0.2582(7) 0.5826(3) 0.0792(11) Uani 1 1 d . .
H3 H 0.4641 0.2007 0.5256 0.095 Uiso 1 1 calc R U
C4 C 0.40961(19) 0.4601(7) 0.5792(3) 0.0759(10) Uani 1 1 d . .
H4 H 0.4087 0.5409 0.5195 0.091 Uiso 1 1 calc R U
C5 C 0.37724(16) 0.5475(5) 0.6628(3) 0.0593(8) Uani 1 1 d . .
H5 H 0.3535 0.6843 0.6591 0.071 Uiso 1 1 calc R U
C6 C 0.38035(14) 0.4308(5) 0.7516(2) 0.0490(7) Uani 1 1 d . .
C7 C 0.28498(15) 0.3522(5) 0.9183(2) 0.0477(7) Uani 1 1 d . .
C8 C 0.25757(14) 0.3872(5) 1.0228(2) 0.0461(7) Uani 1 1 d . .
C9 C 0.20944(15) 0.0674(5) 0.9563(2) 0.0458(7) Uani 1 1 d . .
C10 C 0.25773(15) 0.1656(5) 0.8816(2) 0.0478(7) Uani 1 1 d . .
H10 H 0.2673 0.1054 0.8189 0.057 Uiso 1 1 calc R U
C11 C 0.17024(13) 0.1835(4) 1.12853(19) 0.0397(6) Uani 1 1 d . .
C12 C 0.12549(15) 0.3526(5) 1.1577(2) 0.0486(7) Uani 1 1 d . .
H12 H 0.1217 0.4825 1.1193 0.058 Uiso 1 1 calc R U
C13 C 0.08584(15) 0.3312(5) 1.2442(2) 0.0493(7) Uani 1 1 d . .
H13 H 0.0558 0.4466 1.2641 0.059 Uiso 1 1 calc R U
C14 C 0.09118(14) 0.1378(4) 1.3003(2) 0.0441(7) Uani 1 1 d . .
C15 C 0.13584(15) -0.0347(4) 1.2698(2) 0.0474(7) Uani 1 1 d . .
H15 H 0.1391 -0.1659 1.3074 0.057 Uiso 1 1 calc R U
C16 C 0.17524(14) -0.0116(4) 1.1843(2) 0.0445(7) Uani 1 1 d . .
H16 H 0.2052 -0.1269 1.1639 0.053 Uiso 1 1 calc R U
C17 C 0.01317(17) 0.2754(6) 1.4263(2) 0.0654(9) Uani 1 1 d . .
H17A H 0.0423 0.4055 1.4379 0.098 Uiso 1 1 calc R U
H17B H -0.0076 0.2284 1.4883 0.098 Uiso 1 1 calc R U
H17C H -0.0239 0.3117 1.3789 0.098 Uiso 1 1 calc R U
N1 N 0.21154(11) 0.2106(4) 1.03991(16) 0.0431(5) Uani 1 1 d . .
O1 O 0.27250(11) 0.5369(3) 1.07968(17) 0.0641(6) Uani 1 1 d . .
O2 O 0.17398(12) -0.0995(3) 0.95079(15) 0.0638(6) Uani 1 1 d . .
O3 O 0.05565(11) 0.0987(3) 1.38754(15) 0.0608(6) Uani 1 1 d . .
Se1 Se 0.34636(2) 0.57396(5) 0.86984(3) 0.07167(18) Uani 1 1 d . .

loop_
_atom_site_aniso_label
_atom_site_aniso_U_11
_atom_site_aniso_U_22
_atom_site_aniso_U_33
_atom_site_aniso_U_23
_atom_site_aniso_U_13
_atom_site_aniso_U_12
C1 0.057(2) 0.0514(18) 0.068(2) 0.0093(17) -0.0016(17) 0.0041(15)
C2 0.052(2) 0.056(2) 0.109(3) -0.011(2) 0.006(2) 0.0057(15)
C3 0.067(2) 0.087(3) 0.085(3) -0.018(2) 0.016(2) -0.010(2)
C4 0.076(2) 0.093(3) 0.059(2) 0.016(2) 0.0030(19) -0.016(2)
C5 0.0494(18) 0.0534(18) 0.075(2) 0.0148(18) -0.0015(17) -0.0013(15)
C6 0.0394(16) 0.0454(16) 0.0623(19) 0.0027(15) 0.0027(14) -0.0028(13)
C7 0.0462(17) 0.0448(16) 0.0521(18) -0.0007(14) 0.0021(14) 0.0024(13)
C8 0.0411(16) 0.0417(16) 0.0555(18) -0.0077(14) -0.0011(14) 0.0026(12)
C9 0.0492(17) 0.0436(16) 0.0443(17) -0.0050(14) -0.0059(13) 0.0016(14)
C10 0.0529(18) 0.0487(16) 0.0418(16) -0.0065(14) -0.0003(14) 0.0038(14)
C11 0.0381(15) 0.0394(14) 0.0416(15) -0.0075(13) -0.0025(13) 0.0017(12)
C12 0.0530(18) 0.0411(15) 0.0517(18) 0.0048(14) 0.0029(14) 0.0095(13)
C13 0.0509(18) 0.0434(16) 0.0538(18) -0.0037(14) 0.0064(15) 0.0129(13)
C14 0.0461(16) 0.0448(16) 0.0414(16) -0.0037(13) -0.0023(13) 0.0002(13)
C15 0.0567(18) 0.0368(15) 0.0486(17) 0.0020(13) -0.0031(14) 0.0030(13)
C16 0.0445(16) 0.0371(14) 0.0519(17) -0.0068(14) -0.0048(14) 0.0069(12)
C17 0.064(2) 0.068(2) 0.065(2) -0.0087(18) 0.0195(17) 0.0018(17)
N1 0.0447(13) 0.0405(12) 0.0441(14) -0.0083(11) 0.0013(11) -0.0029(10)
O1 0.0634(13) 0.0552(13) 0.0740(14) -0.0273(12) 0.0090(11) -0.0126(10)
O2 0.0787(15) 0.0560(13) 0.0566(13) -0.0157(11) 0.0044(11) -0.0214(11)
O3 0.0738(14) 0.0564(12) 0.0524(12) -0.0001(10) 0.0160(11) 0.0058(11)
Se1 0.0830(3) 0.0487(2) 0.0838(3) -0.01103(18) 0.0263(2) -0.01525(17)

loop_
_atom_type_symbol
_atom_type_description
_atom_type_scat_dispersion_real
_atom_type_scat_dispersion_imag
_atom_type_scat_source
C C 0.0033 0.0016 'International Tables Vol C Tables 4.2.6.8 and 6.1.1.4'
H H 0.0000 0.0000 'International Tables Vol C Tables 4.2.6.8 and 6.1.1.4'
N N 0.0061 0.0033 'International Tables Vol C Tables 4.2.6.8 and 6.1.1.4'
O O 0.0106 0.0060 'International Tables Vol C Tables 4.2.6.8 and 6.1.1.4'
Se Se -0.0929 2.2259 'International Tables Vol C Tables 4.2.6.8 and 6.1.1.4'

loop_
_geom_angle_atom_site_label_1
_geom_angle_atom_site_label_2
_geom_angle_atom_site_label_3
_geom_angle
C2 C1 C6 119.8(3)
C2 C1 H1 120.1
C6 C1 H1 120.1
C3 C2 C1 120.4(3)
C3 C2 H2 119.8
C1 C2 H2 119.8
C4 C3 C2 119.9(4)
C4 C3 H3 120.1
C2 C3 H3 120.1
C3 C4 C5 121.0(3)
C3 C4 H4 119.5
C5 C4 H4 119.5
C6 C5 C4 119.4(3)
C6 C5 H5 120.3
C4 C5 H5 120.3
C5 C6 C1 119.5(3)
C5 C6 Se1 118.4(2)
C1 C6 Se1 121.8(2)
C10 C7 C8 109.0(3)
C10 C7 Se1 134.9(2)
C8 C7 Se1 116.1(2)
O1 C8 N1 127.0(3)
O1 C8 C7 127.4(3)
N1 C8 C7 105.6(2)
O2 C9 N1 124.3(3)
O2 C9 C10 129.3(3)
N1 C9 C10 106.4(2)
C7 C10 C9 108.9(3)
C7 C10 H10 125.6
C9 C10 H10 125.6
C12 C11 C16 120.2(3)
C12 C11 N1 119.5(2)
C16 C11 N1 120.3(2)
C11 C12 C13 120.4(3)
C11 C12 H12 119.8
C13 C12 H12 119.8
C14 C13 C12 119.5(3)
C14 C13 H13 120.2
C12 C13 H13 120.2
O3 C14 C13 124.9(2)
O3 C14 C15 115.2(2)
C13 C14 C15 120.0(3)
C16 C15 C14 120.1(3)
C16 C15 H15 119.9
C14 C15 H15 119.9
C15 C16 C11 119.8(2)
C15 C16 H16 120.1
C11 C16 H16 120.1
O3 C17 H17A 109.5
O3 C17 H17B 109.5
H17A C17 H17B 109.5
O3 C17 H17C 109.5
H17A C17 H17C 109.5
H17B C17 H17C 109.5
C8 N1 C9 110.1(2)
C8 N1 C11 124.7(2)
C9 N1 C11 125.2(2)
C14 O3 C17 117.7(2)
C7 Se1 C6 100.56(12)

loop_
_geom_bond_atom_site_label_1
_geom_bond_atom_site_label_2
_geom_bond_distance
C1 C2 1.371(4)
C1 C6 1.386(4)
C1 H1 0.9300
C2 C3 1.366(5)
C2 H2 0.9300
C3 C4 1.354(5)
C3 H3 0.9300
C4 C5 1.378(5)
C4 H4 0.9300
C5 C6 1.374(4)
C5 H5 0.9300
C6 Se1 1.909(3)
C7 C10 1.315(4)
C7 C8 1.506(4)
C7 Se1 1.873(3)
C8 O1 1.201(3)
C8 N1 1.382(3)
C9 O2 1.198(3)
C9 N1 1.404(3)
C9 C10 1.476(4)
C10 H10 0.9300
C11 C12 1.371(4)
C11 C16 1.381(4)
C11 N1 1.430(3)
C12 C13 1.386(4)
C12 H12 0.9300
C13 C14 1.376(4)
C13 H13 0.9300
C14 O3 1.368(3)
C14 C15 1.390(4)
C15 C16 1.374(4)
C15 H15 0.9300
C16 H16 0.9300
C17 O3 1.421(3)
C17 H17A 0.9600
C17 H17B 0.9600
C17 H17C 0.9600

loop_
_geom_torsion_atom_site_label_1
_geom_torsion_atom_site_label_2
_geom_torsion_atom_site_label_3
_geom_torsion_atom_site_label_4
_geom_torsion
C6 C1 C2 C3 1.0(5)
C1 C2 C3 C4 -1.0(5)
C2 C3 C4 C5 -0.4(5)
C3 C4 C5 C6 1.8(5)
C4 C5 C6 C1 -1.8(4)
C4 C5 C6 Se1 171.7(2)
C2 C1 C6 C5 0.4(4)
C2 C1 C6 Se1 -172.8(2)
C10 C7 C8 O1 178.1(3)
Se1 C7 C8 O1 -2.7(4)
C10 C7 C8 N1 -1.9(3)
Se1 C7 C8 N1 177.30(17)
C8 C7 C10 C9 1.6(3)
Se1 C7 C10 C9 -177.4(2)
O2 C9 C10 C7 178.9(3)
N1 C9 C10 C7 -0.7(3)
C16 C11 C12 C13 1.1(4)
N1 C11 C12 C13 -179.0(2)
C11 C12 C13 C14 -0.6(4)
C12 C13 C14 O3 178.9(3)
C12 C13 C14 C15 -0.3(4)
O3 C14 C15 C16 -178.7(2)
C13 C14 C15 C16 0.6(4)
C14 C15 C16 C11 -0.1(4)
C12 C11 C16 C15 -0.8(4)
N1 C11 C16 C15 179.3(2)
O1 C8 N1 C9 -178.6(3)
C7 C8 N1 C9 1.4(3)
O1 C8 N1 C11 3.6(4)
C7 C8 N1 C11 -176.5(2)
O2 C9 N1 C8 179.8(3)
C10 C9 N1 C8 -0.5(3)
O2 C9 N1 C11 -2.3(4)
C10 C9 N1 C11 177.3(2)
C12 C11 N1 C8 55.7(4)
C16 C11 N1 C8 -124.4(3)
C12 C11 N1 C9 -121.9(3)
C16 C11 N1 C9 58.0(4)
C13 C14 O3 C17 -3.8(4)
C15 C14 O3 C17 175.5(3)
C10 C7 Se1 C6 -12.0(3)
C8 C7 Se1 C6 169.1(2)
